data_7228650
loop_
_publ_author_name
'Kumar, Robin'
'Thirupathi, Natesan'

_publ_section_title
;
 Syntheses, characterisation, and catalytic role of (\h5-C5Me5)Rh(iii)
 guanidinato complexes in transfer hydrogenation (TH) and
 TH--etherification
;
_journal_issue 54
_journal_name_full 'RSC Adv.'
_journal_page_first 33890
_journal_paper_doi 10.1039/C7RA04152G
_journal_volume 7
_journal_year 2017
_chemical_formula_moiety 'C29 H28 Cl4 N3 Rh'
_chemical_formula_sum 'C29 H28 Cl4 N3 Rh'
_chemical_formula_weight 663.25
_chemical_name_systematic
; 
 ? 
;
_space_group_IT_number 9
_symmetry_cell_setting monoclinic
_symmetry_space_group_name_Hall 'C -2yc'
_symmetry_space_group_name_H-M 'C 1 c 1'
_atom_sites_solution_hydrogens geom
_atom_sites_solution_primary direct
_atom_sites_solution_secondary difmap
_audit_block_doi 10.5517/ccdc.csd.cc1nn1r3
_audit_creation_method SHELXL-97
_audit_update_record
;
2017-03-17 deposited with the CCDC.
2017-06-15 downloaded from the CCDC.
;
_cell_angle_alpha 90.00
_cell_angle_beta 105.977(6)
_cell_angle_gamma 90.00
_cell_formula_units_Z 4
_cell_length_a 8.4625(5)
_cell_length_b 23.7259(13)
_cell_length_c 15.4211(10)
_cell_measurement_reflns_used 7474
_cell_measurement_temperature 298(2)
_cell_measurement_theta_max 28.2460
_cell_measurement_theta_min 3.4380
_cell_volume 2976.7(3)
_computing_cell_refinement 'CrysAlisPro, Oxford Diffraction Ltd.'
_computing_data_collection 'CrysAlisPro, Oxford Diffraction Ltd.'
_computing_data_reduction 'CrysAlisPro, Oxford Diffraction Ltd.'
_computing_molecular_graphics Olex2
_computing_publication_material 'WINGX V1.80.01'
_computing_structure_refinement 'SHELXL-97 (Sheldrick, 1997)'
_computing_structure_solution 'SHELXS-97 (Sheldrick, 1990)'
_diffrn_ambient_temperature 298(2)
_diffrn_detector_area_resol_mean 0.3703
_diffrn_measured_fraction_theta_full 0.998
_diffrn_measured_fraction_theta_max 0.998
_diffrn_measurement_device_type 'Sapphire-3 CCD detector'
_diffrn_measurement_method 'omega scan'
_diffrn_radiation_monochromator graphite
_diffrn_radiation_source 'fine-focus sealed tube'
_diffrn_radiation_type MoK\a
_diffrn_radiation_wavelength 0.71073
_diffrn_reflns_av_R_equivalents 0.0251
_diffrn_reflns_av_sigmaI/netI 0.0255
_diffrn_reflns_limit_h_max 10
_diffrn_reflns_limit_h_min -10
_diffrn_reflns_limit_k_max 29
_diffrn_reflns_limit_k_min -29
_diffrn_reflns_limit_l_max 19
_diffrn_reflns_limit_l_min -19
_diffrn_reflns_number 19984
_diffrn_reflns_theta_full 26.37
_diffrn_reflns_theta_max 26.37
_diffrn_reflns_theta_min 3.24
_exptl_absorpt_coefficient_mu 0.956
_exptl_absorpt_correction_T_max 0.8319
_exptl_absorpt_correction_T_min 0.7011
_exptl_absorpt_correction_type multi-scan
_exptl_crystal_colour Orange
_exptl_crystal_density_diffrn 1.480
_exptl_crystal_density_method 'not measured'
_exptl_crystal_description Plate
_exptl_crystal_F_000 1344
_exptl_crystal_size_max 0.40
_exptl_crystal_size_mid 0.20
_exptl_crystal_size_min 0.20
_refine_diff_density_max 0.596
_refine_diff_density_min -0.304
_refine_diff_density_rms 0.058
_refine_ls_abs_structure_details 'Flack H D (1983), Acta Cryst. A39, 876-881'
_refine_ls_abs_structure_Flack -0.04(3)
_refine_ls_extinction_method none
_refine_ls_goodness_of_fit_ref 1.056
_refine_ls_hydrogen_treatment mixed
_refine_ls_matrix_type full
_refine_ls_number_parameters 334
_refine_ls_number_reflns 6076
_refine_ls_number_restraints 2
_refine_ls_restrained_S_all 1.056
_refine_ls_R_factor_all 0.0353
_refine_ls_R_factor_gt 0.0327
_refine_ls_shift/su_max 0.004
_refine_ls_shift/su_mean 0.000
_refine_ls_structure_factor_coef Fsqd
_refine_ls_weighting_details 'calc w=1/[\s^2^(Fo^2^)+(0.0490P)^2^+1.9078P] where P=(Fo^2^+2Fc^2^)/3'
_refine_ls_weighting_scheme calc
_refine_ls_wR_factor_gt 0.0833
_refine_ls_wR_factor_ref 0.0855
_reflns_number_gt 5758
_reflns_number_total 6076
_reflns_threshold_expression >2sigma(I)
_cod_data_source_file c7ra04152g2.cif
_cod_data_source_block 1h
_cod_depositor_comments
;
The following automatic conversions were performed:

'_symmetry_cell_setting' value 'Monoclinic' changed to 'monoclinic'
according to
/home/data/users/saulius/crontab/automatic-downloads/rss-feeds/RSC/lib/dictionaries/cif_core.dic
dictionary named 'cif_core.dic' version 2.4.2 from 2011-04-26.

Automatic conversion script
Id: cif_fix_values 4973 2017-02-22 13:04:09Z antanas 
;
_cod_original_sg_symbol_H-M C1c1
_cod_database_code 7228650

loop_
_symmetry_equiv_pos_as_xyz
'x, y, z'
'x, -y, z+1/2'
'x+1/2, y+1/2, z'
'x+1/2, -y+1/2, z+1/2'

loop_
_atom_site_label
_atom_site_type_symbol
_atom_site_fract_x
_atom_site_fract_y
_atom_site_fract_z
_atom_site_U_iso_or_equiv
_atom_site_adp_type
_atom_site_occupancy
_atom_site_symmetry_multiplicity
_atom_site_calc_flag
_atom_site_refinement_flags
Rh01 Rh 0.473547(19) 0.036285(10) 0.729539(17) 0.03971(8) Uani 1 1 d .
N1 N 0.4011(4) -0.04062(12) 0.6610(2) 0.0466(7) Uani 1 1 d .
N2 N 0.3319(5) 0.03898(13) 0.5926(3) 0.0429(9) Uani 1 1 d .
N3 N 0.2047(5) -0.04237(14) 0.5154(2) 0.0540(8) Uani 1 1 d .
H3 H 0.1988 -0.0294 0.4626 0.065 Uiso 1 1 calc R
Cl1 Cl 0.5384(2) -0.28215(5) 0.73873(11) 0.0880(4) Uani 1 1 d .
Cl2 Cl -0.0938(2) 0.20353(6) 0.35056(14) 0.1057(5) Uani 1 1 d .
Cl3 Cl -0.1931(2) -0.24357(7) 0.53028(14) 0.1043(5) Uani 1 1 d .
Cl4 Cl 0.22808(13) 0.03150(5) 0.78138(8) 0.0609(3) Uani 1 1 d .
C1 C 0.3104(4) -0.01568(16) 0.5869(2) 0.0430(8) Uani 1 1 d .
C2 C 0.4323(4) -0.09732(16) 0.6772(3) 0.0423(8) Uani 1 1 d .
C3 C 0.4488(6) -0.11913(19) 0.7634(3) 0.0566(10) Uani 1 1 d .
H3A H 0.4398 -0.0951 0.8094 0.068 Uiso 1 1 calc R
C4 C 0.4784(6) -0.17609(19) 0.7818(3) 0.0625(11) Uani 1 1 d .
H4 H 0.4871 -0.1901 0.8392 0.075 Uiso 1 1 calc R
C5 C 0.4944(6) -0.21081(16) 0.7155(3) 0.0544(11) Uani 1 1 d .
C6 C 0.4807(6) -0.19095(18) 0.6310(3) 0.0627(11) Uani 1 1 d .
H6 H 0.4920 -0.2156 0.5862 0.075 Uiso 1 1 calc R
C7 C 0.4508(6) -0.13558(18) 0.6115(3) 0.0586(10) Uani 1 1 d .
H7 H 0.4424 -0.1228 0.5534 0.070 Uiso 1 1 calc R
C8 C 0.2303(4) 0.07842(15) 0.5351(2) 0.0432(8) Uani 1 1 d .
C9 C 0.2325(6) 0.08350(19) 0.4466(3) 0.0570(10) Uani 1 1 d .
H9 H 0.3018 0.0603 0.4250 0.068 Uiso 1 1 calc R
C10 C 0.1345(6) 0.12224(19) 0.3888(3) 0.0634(11) Uani 1 1 d .
H10 H 0.1382 0.1257 0.3293 0.076 Uiso 1 1 calc R
C11 C 0.0321(5) 0.15529(18) 0.4221(3) 0.0604(12) Uani 1 1 d .
C12 C 0.0287(6) 0.1521(2) 0.5083(4) 0.0648(13) Uani 1 1 d .
H12 H -0.0409 0.1756 0.5293 0.078 Uiso 1 1 calc R
C13 C 0.1300(5) 0.11353(17) 0.5669(3) 0.0538(9) Uani 1 1 d .
H13 H 0.1293 0.1117 0.6270 0.065 Uiso 1 1 calc R
C14 C 0.1053(5) -0.08871(16) 0.5200(3) 0.0477(8) Uani 1 1 d .
C15 C 0.0573(5) -0.10110(18) 0.5963(3) 0.0550(9) Uani 1 1 d .
H15 H 0.0883 -0.0775 0.6462 0.066 Uiso 1 1 calc R
C16 C -0.0365(5) -0.1483(2) 0.5992(3) 0.0664(12) Uani 1 1 d .
H16 H -0.0676 -0.1567 0.6510 0.080 Uiso 1 1 calc R
C17 C -0.0827(6) -0.1822(2) 0.5263(4) 0.0663(13) Uani 1 1 d .
C18 C -0.0418(7) -0.1698(2) 0.4479(4) 0.0706(14) Uani 1 1 d .
H18 H -0.0788 -0.1926 0.3973 0.085 Uiso 1 1 calc R
C19 C 0.0537(6) -0.12382(18) 0.4452(3) 0.0589(10) Uani 1 1 d .
H19 H 0.0844 -0.1159 0.3930 0.071 Uiso 1 1 calc R
C20 C 0.7008(6) 0.0674(4) 0.7201(3) 0.095(2) Uani 1 1 d .
C21 C 0.7250(6) 0.0248(2) 0.8001(6) 0.111(3) Uani 1 1 d .
C22 C 0.6436(7) 0.0543(4) 0.8563(4) 0.0769(17) Uani 1 1 d .
C23 C 0.5851(8) 0.1025(3) 0.8201(5) 0.0922(19) Uani 1 1 d .
C24 C 0.6174(7) 0.1116(2) 0.7481(6) 0.0869(18) Uani 1 1 d .
C25 C 0.7583(18) 0.0669(9) 0.6367(8) 0.319(14) Uani 1 1 d .
H25A H 0.8132 0.0319 0.6331 0.478 Uiso 1 1 calc R
H25B H 0.8330 0.0976 0.6387 0.478 Uiso 1 1 calc R
H25C H 0.6655 0.0708 0.5847 0.478 Uiso 1 1 calc R
C26 C 0.8141(11) -0.0284(4) 0.8058(18) 0.349(18) Uani 1 1 d .
H26A H 0.8482 -0.0336 0.7519 0.523 Uiso 1 1 calc R
H26B H 0.7437 -0.0589 0.8121 0.523 Uiso 1 1 calc R
H26C H 0.9090 -0.0276 0.8571 0.523 Uiso 1 1 calc R
C27 C 0.6374(16) 0.0303(8) 0.9444(5) 0.265(12) Uani 1 1 d .
H27A H 0.6917 -0.0057 0.9532 0.397 Uiso 1 1 calc R
H27B H 0.5248 0.0256 0.9447 0.397 Uiso 1 1 calc R
H27C H 0.6915 0.0554 0.9921 0.397 Uiso 1 1 calc R
C28 C 0.4860(13) 0.1442(5) 0.8620(9) 0.199(7) Uani 1 1 d .
H28A H 0.4752 0.1292 0.9179 0.299 Uiso 1 1 calc R
H28B H 0.3789 0.1496 0.8211 0.299 Uiso 1 1 calc R
H28C H 0.5425 0.1797 0.8730 0.299 Uiso 1 1 calc R
C29 C 0.5689(13) 0.1647(4) 0.6923(11) 0.265(11) Uani 1 1 d .
H29A H 0.6072 0.1624 0.6393 0.397 Uiso 1 1 calc R
H29B H 0.6176 0.1969 0.7274 0.397 Uiso 1 1 calc R
H29C H 0.4515 0.1685 0.6749 0.397 Uiso 1 1 calc R

loop_
_atom_site_aniso_label
_atom_site_aniso_U_11
_atom_site_aniso_U_22
_atom_site_aniso_U_33
_atom_site_aniso_U_23
_atom_site_aniso_U_13
_atom_site_aniso_U_12
Rh01 0.03229(12) 0.04327(13) 0.04007(13) -0.00219(16) 0.00406(8) -0.00388(14)
N1 0.0473(17) 0.0421(16) 0.0437(16) -0.0051(12) 0.0012(14) 0.0024(13)
N2 0.0399(19) 0.0430(18) 0.0406(19) -0.0010(12) 0.0025(15) -0.0037(12)
N3 0.060(2) 0.0505(19) 0.0449(18) 0.0042(14) 0.0036(16) -0.0115(15)
Cl1 0.1203(12) 0.0460(6) 0.0957(10) 0.0117(6) 0.0262(10) 0.0099(6)
Cl2 0.0904(10) 0.0730(8) 0.1285(13) 0.0414(9) -0.0122(9) 0.0144(7)
Cl3 0.0847(10) 0.0718(8) 0.1510(15) 0.0106(9) 0.0232(10) -0.0319(7)
Cl4 0.0456(5) 0.0814(8) 0.0584(6) 0.0008(5) 0.0191(5) -0.0028(5)
C1 0.0380(18) 0.0442(19) 0.0444(19) -0.0025(15) 0.0075(15) -0.0046(15)
C2 0.0355(19) 0.043(2) 0.047(2) -0.0004(16) 0.0093(16) -0.0018(14)
C3 0.063(3) 0.055(3) 0.051(2) -0.0003(19) 0.015(2) 0.009(2)
C4 0.081(3) 0.057(3) 0.054(2) 0.018(2) 0.025(2) 0.010(2)
C5 0.063(3) 0.0390(18) 0.063(3) 0.0059(18) 0.021(2) 0.0056(18)
C6 0.086(3) 0.048(2) 0.059(3) -0.008(2) 0.028(2) 0.008(2)
C7 0.080(3) 0.056(2) 0.045(2) 0.0041(17) 0.024(2) 0.012(2)
C8 0.0367(17) 0.0405(18) 0.0472(19) 0.0038(15) 0.0026(15) -0.0093(14)
C9 0.058(2) 0.059(2) 0.052(2) 0.0045(18) 0.0112(19) 0.0099(19)
C10 0.062(3) 0.069(3) 0.052(2) 0.015(2) 0.004(2) 0.004(2)
C11 0.048(2) 0.044(2) 0.074(3) 0.015(2) -0.009(2) -0.0111(19)
C12 0.062(3) 0.048(3) 0.084(4) 0.004(2) 0.021(3) 0.005(2)
C13 0.056(2) 0.049(2) 0.058(2) 0.0030(18) 0.0176(19) 0.0025(18)
C14 0.044(2) 0.046(2) 0.047(2) -0.0037(15) 0.0019(16) -0.0046(15)
C15 0.052(2) 0.061(2) 0.050(2) -0.0102(19) 0.0104(18) -0.0068(19)
C16 0.049(2) 0.086(3) 0.065(3) 0.011(2) 0.015(2) -0.011(2)
C17 0.050(2) 0.058(3) 0.086(3) 0.004(3) 0.010(2) -0.015(2)
C18 0.070(3) 0.058(3) 0.078(3) -0.025(2) 0.010(3) -0.018(2)
C19 0.063(3) 0.065(3) 0.048(2) -0.0100(19) 0.0133(19) -0.009(2)
C20 0.051(3) 0.183(7) 0.054(3) -0.039(4) 0.021(2) -0.062(4)
C21 0.031(2) 0.044(2) 0.216(8) -0.010(4) -0.037(3) 0.0008(18)
C22 0.055(3) 0.117(5) 0.048(3) 0.001(3) -0.004(2) -0.025(3)
C23 0.079(4) 0.083(4) 0.101(5) -0.024(4) 0.002(4) -0.035(3)
C24 0.050(3) 0.065(3) 0.124(5) 0.007(3) -0.012(3) -0.019(2)
C25 0.243(15) 0.62(3) 0.142(9) -0.172(15) 0.133(11) -0.31(2)
C26 0.055(5) 0.086(6) 0.79(5) -0.036(12) -0.081(12) 0.015(4)
C27 0.188(11) 0.53(3) 0.053(4) 0.016(8) -0.011(5) -0.225(16)
C28 0.134(8) 0.162(9) 0.273(15) -0.142(10) 0.009(9) 0.015(7)
C29 0.144(8) 0.109(7) 0.43(2) 0.129(11) -0.111(11) -0.061(6)

loop_
_atom_type_symbol
_atom_type_description
_atom_type_scat_dispersion_real
_atom_type_scat_dispersion_imag
_atom_type_scat_source
C C 0.0033 0.0016 'International Tables Vol C Tables 4.2.6.8 and 6.1.1.4'
H H 0.0000 0.0000 'International Tables Vol C Tables 4.2.6.8 and 6.1.1.4'
N N 0.0061 0.0033 'International Tables Vol C Tables 4.2.6.8 and 6.1.1.4'
Cl Cl 0.1484 0.1585 'International Tables Vol C Tables 4.2.6.8 and 6.1.1.4'
Rh Rh -1.1178 0.9187 'International Tables Vol C Tables 4.2.6.8 and 6.1.1.4'

loop_
_geom_angle_atom_site_label_1
_geom_angle_atom_site_label_2
_geom_angle_atom_site_label_3
_geom_angle
C20 Rh01 N1 114.4(2)
C20 Rh01 N2 101.40(18)
N1 Rh01 N2 61.42(12)
C20 Rh01 C21 43.4(3)
N1 Rh01 C21 104.93(18)
N2 Rh01 C21 136.5(3)
C20 Rh01 C22 66.0(2)
N1 Rh01 C22 131.5(2)
N2 Rh01 C22 164.1(2)
C21 Rh01 C22 39.3(3)
C20 Rh01 C24 38.5(3)
N1 Rh01 C24 149.9(3)
N2 Rh01 C24 104.6(2)
C21 Rh01 C24 65.5(2)
C22 Rh01 C24 59.5(3)
C20 Rh01 C23 62.6(3)
N1 Rh01 C23 167.2(2)
N2 Rh01 C23 130.8(2)
C21 Rh01 C23 63.9(3)
C22 Rh01 C23 35.7(3)
C24 Rh01 C23 33.5(3)
C20 Rh01 Cl4 157.28(19)
N1 Rh01 Cl4 88.14(11)
N2 Rh01 Cl4 91.66(11)
C21 Rh01 Cl4 130.8(3)
C22 Rh01 Cl4 97.51(18)
C24 Rh01 Cl4 120.2(2)
C23 Rh01 Cl4 94.8(2)
C20 Rh01 C1 113.30(16)
N1 Rh01 C1 31.05(13)
N2 Rh01 C1 30.57(12)
C21 Rh01 C1 127.2(2)
C22 Rh01 C1 162.1(3)
C24 Rh01 C1 131.9(2)
C23 Rh01 C1 161.4(2)
Cl4 Rh01 C1 87.29(9)
C1 N1 C2 128.8(3)
C1 N1 Rh01 93.7(2)
C2 N1 Rh01 137.4(3)
C1 N2 C8 124.5(4)
C1 N2 Rh01 93.8(3)
C8 N2 Rh01 136.6(3)
C1 N3 C14 126.4(3)
C1 N3 H3 116.8
C14 N3 H3 116.8
N2 C1 N1 110.3(3)
N2 C1 N3 124.1(4)
N1 C1 N3 125.6(4)
N2 C1 Rh01 55.6(2)
N1 C1 Rh01 55.22(18)
N3 C1 Rh01 171.9(3)
N1 C2 C3 119.8(4)
N1 C2 C7 123.7(4)
C3 C2 C7 116.5(4)
C4 C3 C2 121.3(4)
C4 C3 H3A 119.4
C2 C3 H3A 119.4
C5 C4 C3 119.4(4)
C5 C4 H4 120.3
C3 C4 H4 120.3
C4 C5 C6 121.0(4)
C4 C5 Cl1 119.8(3)
C6 C5 Cl1 119.3(3)
C7 C6 C5 120.6(4)
C7 C6 H6 119.7
C5 C6 H6 119.7
C6 C7 C2 121.3(4)
C6 C7 H7 119.4
C2 C7 H7 119.4
C13 C8 C9 118.7(4)
C13 C8 N2 120.6(4)
C9 C8 N2 120.7(4)
C8 C9 C10 121.8(4)
C8 C9 H9 119.1
C10 C9 H9 119.1
C11 C10 C9 117.8(4)
C11 C10 H10 121.1
C9 C10 H10 121.1
C12 C11 C10 121.9(4)
C12 C11 Cl2 119.4(4)
C10 C11 Cl2 118.7(4)
C11 C12 C13 120.0(5)
C11 C12 H12 120.0
C13 C12 H12 120.0
C8 C13 C12 119.7(4)
C8 C13 H13 120.2
C12 C13 H13 120.2
C15 C14 C19 118.7(4)
C15 C14 N3 122.2(4)
C19 C14 N3 119.0(4)
C14 C15 C16 120.5(4)
C14 C15 H15 119.8
C16 C15 H15 119.8
C17 C16 C15 119.6(4)
C17 C16 H16 120.2
C15 C16 H16 120.2
C16 C17 C18 121.2(4)
C16 C17 Cl3 120.3(4)
C18 C17 Cl3 118.5(4)
C19 C18 C17 119.5(5)
C19 C18 H18 120.3
C17 C18 H18 120.3
C18 C19 C14 120.4(4)
C18 C19 H19 119.8
C14 C19 H19 119.8
C24 C20 C25 125.6(12)
C24 C20 C21 102.0(5)
C25 C20 C21 132.2(12)
C24 C20 Rh01 72.1(3)
C25 C20 Rh01 125.3(5)
C21 C20 Rh01 69.1(3)
C22 C21 C26 135.6(13)
C22 C21 C20 100.5(5)
C26 C21 C20 123.9(13)
C22 C21 Rh01 70.5(3)
C26 C21 Rh01 124.7(5)
C20 C21 Rh01 67.5(3)
C23 C22 C21 111.0(6)
C23 C22 C27 128.3(11)
C21 C22 C27 120.6(11)
C23 C22 Rh01 72.7(4)
C21 C22 Rh01 70.3(3)
C27 C22 Rh01 125.2(5)
C24 C23 C22 112.6(7)
C24 C23 C28 123.0(9)
C22 C23 C28 124.4(9)
C24 C23 Rh01 73.0(4)
C22 C23 Rh01 71.6(4)
C28 C23 Rh01 123.3(5)
C23 C24 C20 113.8(6)
C23 C24 C29 124.2(10)
C20 C24 C29 122.0(10)
C23 C24 Rh01 73.5(4)
C20 C24 Rh01 69.4(3)
C29 C24 Rh01 124.3(5)
C20 C25 H25A 109.5
C20 C25 H25B 109.5
H25A C25 H25B 109.5
C20 C25 H25C 109.5
H25A C25 H25C 109.5
H25B C25 H25C 109.5
C21 C26 H26A 109.5
C21 C26 H26B 109.5
H26A C26 H26B 109.5
C21 C26 H26C 109.5
H26A C26 H26C 109.5
H26B C26 H26C 109.5
C22 C27 H27A 109.5
C22 C27 H27B 109.5
H27A C27 H27B 109.5
C22 C27 H27C 109.5
H27A C27 H27C 109.5
H27B C27 H27C 109.5
C23 C28 H28A 109.5
C23 C28 H28B 109.5
H28A C28 H28B 109.5
C23 C28 H28C 109.5
H28A C28 H28C 109.5
H28B C28 H28C 109.5
C24 C29 H29A 109.5
C24 C29 H29B 109.5
H29A C29 H29B 109.5
C24 C29 H29C 109.5
H29A C29 H29C 109.5
H29B C29 H29C 109.5

loop_
_geom_bond_atom_site_label_1
_geom_bond_atom_site_label_2
_geom_bond_distance
Rh01 C20 2.102(4)
Rh01 N1 2.113(3)
Rh01 N2 2.123(4)
Rh01 C21 2.124(4)
Rh01 C22 2.127(6)
Rh01 C24 2.136(5)
Rh01 C23 2.141(6)
Rh01 Cl4 2.4251(11)
Rh01 C1 2.568(4)
N1 C1 1.327(5)
N1 C2 1.381(5)
N2 C1 1.309(5)
N2 C8 1.408(5)
N3 C1 1.369(5)
N3 C14 1.398(5)
N3 H3 0.8600
Cl1 C5 1.749(4)
Cl2 C11 1.736(4)
Cl3 C17 1.740(5)
C2 C3 1.398(6)
C2 C7 1.400(6)
C3 C4 1.389(6)
C3 H3A 0.9300
C4 C5 1.348(6)
C4 H4 0.9300
C5 C6 1.361(6)
C6 C7 1.356(6)
C6 H6 0.9300
C7 H7 0.9300
C8 C13 1.373(6)
C8 C9 1.374(6)
C9 C10 1.386(6)
C9 H9 0.9300
C10 C11 1.369(7)
C10 H10 0.9300
C11 C12 1.340(7)
C12 C13 1.401(6)
C12 H12 0.9300
C13 H13 0.9300
C14 C15 1.378(6)
C14 C19 1.392(6)
C15 C16 1.381(6)
C15 H15 0.9300
C16 C17 1.349(7)
C16 H16 0.9300
C17 C18 1.377(7)
C18 C19 1.365(7)
C18 H18 0.9300
C19 H19 0.9300
C20 C24 1.397(10)
C20 C25 1.495(10)
C20 C21 1.564(11)
C21 C22 1.429(11)
C21 C26 1.460(10)
C22 C23 1.309(10)
C22 C27 1.488(10)
C23 C24 1.233(9)
C23 C28 1.549(11)
C24 C29 1.518(11)
C25 H25A 0.9600
C25 H25B 0.9600
C25 H25C 0.9600
C26 H26A 0.9600
C26 H26B 0.9600
C26 H26C 0.9600
C27 H27A 0.9600
C27 H27B 0.9600
C27 H27C 0.9600
C28 H28A 0.9600
C28 H28B 0.9600
C28 H28C 0.9600
C29 H29A 0.9600
C29 H29B 0.9600
C29 H29C 0.9600

loop_
_geom_torsion_atom_site_label_1
_geom_torsion_atom_site_label_2
_geom_torsion_atom_site_label_3
_geom_torsion_atom_site_label_4
_geom_torsion
C20 Rh01 N1 C1 -95.1(3)
N2 Rh01 N1 C1 -5.1(2)
C21 Rh01 N1 C1 -140.3(4)
C22 Rh01 N1 C1 -173.8(3)
C24 Rh01 N1 C1 -73.7(4)
C23 Rh01 N1 C1 -168.7(10)
Cl4 Rh01 N1 C1 87.8(2)
C20 Rh01 N1 C2 82.3(5)
N2 Rh01 N1 C2 172.3(5)
C21 Rh01 N1 C2 37.1(5)
C22 Rh01 N1 C2 3.6(5)
C24 Rh01 N1 C2 103.7(5)
C23 Rh01 N1 C2 8.7(13)
Cl4 Rh01 N1 C2 -94.8(4)
C1 Rh01 N1 C2 177.4(6)
C20 Rh01 N2 C1 116.9(4)
N1 Rh01 N2 C1 5.2(2)
C21 Rh01 N2 C1 86.6(3)
C22 Rh01 N2 C1 152.7(9)
C24 Rh01 N2 C1 156.3(3)
C23 Rh01 N2 C1 -179.6(3)
Cl4 Rh01 N2 C1 -81.8(2)
C20 Rh01 N2 C8 -89.3(5)
N1 Rh01 N2 C8 159.0(5)
C21 Rh01 N2 C8 -119.5(4)
C22 Rh01 N2 C8 -53.4(12)
C24 Rh01 N2 C8 -49.9(5)
C23 Rh01 N2 C8 -25.7(5)
Cl4 Rh01 N2 C8 72.0(4)
C1 Rh01 N2 C8 153.9(6)
C8 N2 C1 N1 -166.1(4)
Rh01 N2 C1 N1 -7.7(4)
C8 N2 C1 N3 11.8(7)
Rh01 N2 C1 N3 170.2(4)
C8 N2 C1 Rh01 -158.4(5)
C2 N1 C1 N2 -170.0(4)
Rh01 N1 C1 N2 7.7(4)
C2 N1 C1 N3 12.1(7)
Rh01 N1 C1 N3 -170.2(4)
C2 N1 C1 Rh01 -177.7(5)
C14 N3 C1 N2 -140.9(4)
C14 N3 C1 N1 36.7(7)
C14 N3 C1 Rh01 -56(2)
C20 Rh01 C1 N2 -72.2(4)
N1 Rh01 C1 N2 -171.2(4)
C21 Rh01 C1 N2 -120.4(4)
C22 Rh01 C1 N2 -155.9(6)
C24 Rh01 C1 N2 -31.5(4)
C23 Rh01 C1 N2 1.0(8)
Cl4 Rh01 C1 N2 97.9(3)
C20 Rh01 C1 N1 99.0(4)
N2 Rh01 C1 N1 171.2(4)
C21 Rh01 C1 N1 50.8(4)
C22 Rh01 C1 N1 15.3(7)
C24 Rh01 C1 N1 139.7(3)
C23 Rh01 C1 N1 172.2(7)
Cl4 Rh01 C1 N1 -90.9(2)
C20 Rh01 C1 N3 -163(2)
N1 Rh01 C1 N3 98(2)
N2 Rh01 C1 N3 -90(2)
C21 Rh01 C1 N3 149(2)
C22 Rh01 C1 N3 114(2)
C24 Rh01 C1 N3 -122(2)
C23 Rh01 C1 N3 -89(2)
Cl4 Rh01 C1 N3 7(2)
C1 N1 C2 C3 -145.2(5)
Rh01 N1 C2 C3 38.2(6)
C1 N1 C2 C7 35.5(7)
Rh01 N1 C2 C7 -141.1(4)
N1 C2 C3 C4 179.3(4)
C7 C2 C3 C4 -1.4(7)
C2 C3 C4 C5 1.2(8)
C3 C4 C5 C6 -0.5(8)
C3 C4 C5 Cl1 177.9(4)
C4 C5 C6 C7 0.1(8)
Cl1 C5 C6 C7 -178.4(4)
C5 C6 C7 C2 -0.3(8)
N1 C2 C7 C6 -179.7(4)
C3 C2 C7 C6 0.9(7)
C1 N2 C8 C13 110.5(5)
Rh01 N2 C8 C13 -37.2(6)
C1 N2 C8 C9 -71.1(6)
Rh01 N2 C8 C9 141.2(4)
C13 C8 C9 C10 -1.2(6)
N2 C8 C9 C10 -179.6(4)
C8 C9 C10 C11 -0.9(7)
C9 C10 C11 C12 2.1(7)
C9 C10 C11 Cl2 -179.2(4)
C10 C11 C12 C13 -1.1(7)
Cl2 C11 C12 C13 -179.8(4)
C9 C8 C13 C12 2.2(6)
N2 C8 C13 C12 -179.4(4)
C11 C12 C13 C8 -1.1(7)
C1 N3 C14 C15 23.7(7)
C1 N3 C14 C19 -155.9(4)
C19 C14 C15 C16 1.8(6)
N3 C14 C15 C16 -177.8(4)
C14 C15 C16 C17 -0.7(7)
C15 C16 C17 C18 -1.7(8)
C15 C16 C17 Cl3 177.2(4)
C16 C17 C18 C19 3.0(8)
Cl3 C17 C18 C19 -175.9(4)
C17 C18 C19 C14 -1.9(8)
C15 C14 C19 C18 -0.4(7)
N3 C14 C19 C18 179.2(4)
N1 Rh01 C20 C24 162.9(4)
N2 Rh01 C20 C24 99.3(4)
C21 Rh01 C20 C24 -111.0(5)
C22 Rh01 C20 C24 -70.6(4)
C23 Rh01 C20 C24 -31.0(4)
Cl4 Rh01 C20 C24 -24.6(8)
C1 Rh01 C20 C24 128.9(4)
N1 Rh01 C20 C25 41.5(14)
N2 Rh01 C20 C25 -22.1(13)
C21 Rh01 C20 C25 127.6(15)
C22 Rh01 C20 C25 168.0(14)
C24 Rh01 C20 C25 -121.4(15)
C23 Rh01 C20 C25 -152.4(14)
Cl4 Rh01 C20 C25 -146.0(11)
C1 Rh01 C20 C25 7.5(14)
N1 Rh01 C20 C21 -86.1(4)
N2 Rh01 C20 C21 -149.7(4)
C22 Rh01 C20 C21 40.4(4)
C24 Rh01 C20 C21 111.0(5)
C23 Rh01 C20 C21 80.0(4)
Cl4 Rh01 C20 C21 86.4(8)
C1 Rh01 C20 C21 -120.1(4)
C24 C20 C21 C22 1.6(5)
C25 C20 C21 C22 177.2(6)
Rh01 C20 C21 C22 -63.6(3)
C24 C20 C21 C26 -177.1(6)
C25 C20 C21 C26 -1.5(10)
Rh01 C20 C21 C26 117.6(6)
C24 C20 C21 Rh01 65.2(3)
C25 C20 C21 Rh01 -119.2(7)
C20 Rh01 C21 C22 110.8(5)
N1 Rh01 C21 C22 -139.3(4)
N2 Rh01 C21 C22 156.7(4)
C24 Rh01 C21 C22 71.2(4)
C23 Rh01 C21 C22 34.0(4)
Cl4 Rh01 C21 C22 -38.6(4)
C1 Rh01 C21 C22 -163.7(3)
C20 Rh01 C21 C26 -116.6(16)
N1 Rh01 C21 C26 -6.7(15)
N2 Rh01 C21 C26 -70.7(15)
C22 Rh01 C21 C26 132.5(16)
C24 Rh01 C21 C26 -156.3(16)
C23 Rh01 C21 C26 166.5(15)
Cl4 Rh01 C21 C26 94.0(15)
C1 Rh01 C21 C26 -31.2(16)
N1 Rh01 C21 C20 109.9(4)
N2 Rh01 C21 C20 45.9(4)
C22 Rh01 C21 C20 -110.8(5)
C24 Rh01 C21 C20 -39.7(4)
C23 Rh01 C21 C20 -76.8(4)
Cl4 Rh01 C21 C20 -149.4(3)
C1 Rh01 C21 C20 85.5(4)
C26 C21 C22 C23 178.4(7)
C20 C21 C22 C23 -0.2(6)
Rh01 C21 C22 C23 -61.6(4)
C26 C21 C22 C27 0.0(11)
C20 C21 C22 C27 -178.6(6)
Rh01 C21 C22 C27 120.0(6)
C26 C21 C22 Rh01 -120.0(7)
C20 C21 C22 Rh01 61.4(3)
C20 Rh01 C22 C23 76.0(5)
N1 Rh01 C22 C23 178.1(4)
N2 Rh01 C22 C23 37.0(12)
C21 Rh01 C22 C23 120.7(6)
C24 Rh01 C22 C23 33.0(4)
Cl4 Rh01 C22 C23 -87.7(4)
C1 Rh01 C22 C23 167.6(5)
C20 Rh01 C22 C21 -44.7(4)
N1 Rh01 C22 C21 57.4(5)
N2 Rh01 C22 C21 -83.7(11)
C24 Rh01 C22 C21 -87.7(4)
C23 Rh01 C22 C21 -120.7(6)
Cl4 Rh01 C22 C21 151.6(4)
C1 Rh01 C22 C21 46.9(8)
C20 Rh01 C22 C27 -158.9(13)
N1 Rh01 C22 C27 -56.8(12)
N2 Rh01 C22 C27 162.2(10)
C21 Rh01 C22 C27 -114.2(13)
C24 Rh01 C22 C27 158.2(13)
C23 Rh01 C22 C27 125.1(13)
Cl4 Rh01 C22 C27 37.4(12)
C1 Rh01 C22 C27 -67.3(14)
C21 C22 C23 C24 -1.7(7)
C27 C22 C23 C24 176.6(7)
Rh01 C22 C23 C24 -61.8(5)
C21 C22 C23 C28 178.4(6)
C27 C22 C23 C28 -3.4(11)
Rh01 C22 C23 C28 118.2(6)
C21 C22 C23 Rh01 60.1(4)
C27 C22 C23 Rh01 -121.6(7)
C20 Rh01 C23 C24 35.5(4)
N1 Rh01 C23 C24 115.2(11)
N2 Rh01 C23 C24 -45.7(5)
C21 Rh01 C23 C24 84.4(5)
C22 Rh01 C23 C24 121.7(7)
Cl4 Rh01 C23 C24 -142.1(4)
C1 Rh01 C23 C24 -46.4(9)
C20 Rh01 C23 C22 -86.2(5)
N1 Rh01 C23 C22 -6.5(14)
N2 Rh01 C23 C22 -167.4(4)
C21 Rh01 C23 C22 -37.3(5)
C24 Rh01 C23 C22 -121.7(7)
Cl4 Rh01 C23 C22 96.2(4)
C1 Rh01 C23 C22 -168.1(5)
C20 Rh01 C23 C28 154.2(10)
N1 Rh01 C23 C28 -126.1(11)
N2 Rh01 C23 C28 73.0(10)
C21 Rh01 C23 C28 -156.9(10)
C22 Rh01 C23 C28 -119.6(11)
C24 Rh01 C23 C28 118.7(11)
Cl4 Rh01 C23 C28 -23.3(9)
C1 Rh01 C23 C28 72.4(12)
C22 C23 C24 C20 3.0(7)
C28 C23 C24 C20 -177.0(6)
Rh01 C23 C24 C20 -57.9(4)
C22 C23 C24 C29 -178.4(6)
C28 C23 C24 C29 1.5(10)
Rh01 C23 C24 C29 120.6(6)
C22 C23 C24 Rh01 61.0(4)
C28 C23 C24 Rh01 -119.1(6)
C25 C20 C24 C23 -178.9(6)
C21 C20 C24 C23 -2.9(6)
Rh01 C20 C24 C23 60.2(4)
C25 C20 C24 C29 2.5(9)
C21 C20 C24 C29 178.5(6)
Rh01 C20 C24 C29 -118.4(6)
C25 C20 C24 Rh01 121.0(6)
C21 C20 C24 Rh01 -63.0(3)
C20 Rh01 C24 C23 -124.1(6)
N1 Rh01 C24 C23 -156.4(5)
N2 Rh01 C24 C23 145.9(4)
C21 Rh01 C24 C23 -79.2(5)
C22 Rh01 C24 C23 -35.2(5)
Cl4 Rh01 C24 C23 45.2(5)
C1 Rh01 C24 C23 161.9(4)
N1 Rh01 C24 C20 -32.3(6)
N2 Rh01 C24 C20 -90.0(4)
C21 Rh01 C24 C20 44.8(4)
C22 Rh01 C24 C20 88.9(4)
C23 Rh01 C24 C20 124.1(6)
Cl4 Rh01 C24 C20 169.3(3)
C1 Rh01 C24 C20 -74.0(4)
C20 Rh01 C24 C29 115.4(12)
N1 Rh01 C24 C29 83.1(11)
N2 Rh01 C24 C29 25.4(11)
C21 Rh01 C24 C29 160.3(12)
C22 Rh01 C24 C29 -155.7(12)
C23 Rh01 C24 C29 -120.5(12)
Cl4 Rh01 C24 C29 -75.3(11)
C1 Rh01 C24 C29 41.4(12)
